data_4100587
loop_
_publ_author_name
'Fujiwara, Shin-ichi'

_journal_name_full 'Journal of the American Chemical Society'
_journal_paper_doi 10.1021/ja052175k
_journal_year 2005
_chemical_formula_moiety 'C17 H14 Cl N O Se'
_chemical_formula_sum 'C17 H14 Cl N O Se'
_chemical_formula_weight 362.72
_space_group_IT_number 33
_symmetry_cell_setting orthorhombic
_symmetry_Int_Tables_number 33
_symmetry_space_group_name_Hall 'P 2c -2n'
_symmetry_space_group_name_H-M 'P n a 21'
_cell_angle_alpha 90
_cell_angle_beta 90
_cell_angle_gamma 90
_cell_formula_units_Z 4
_cell_length_a 12.6016(5)
_cell_length_b 10.6999(5)
_cell_length_c 12.1039(6)
_cell_measurement_temperature 296.2
_cell_volume 1632.0(1)
_exptl_crystal_density_diffrn 1.476
_cod_database_code 4100587

loop_
_symmetry_equiv_pos_as_xyz
x,y,z
-x,-y,1/2+z
1/2-x,1/2+y,1/2+z
1/2+x,1/2-y,z

loop_
_atom_site_label
_atom_site_type_symbol
_atom_site_fract_x
_atom_site_fract_y
_atom_site_fract_z
_atom_site_U_iso_or_equiv
_atom_site_adp_type
_atom_site_occupancy
_atom_site_calc_flag
_atom_site_refinement_flags
_atom_site_disorder_assembly
_atom_site_disorder_group
Se Se 0.32664(2) -0.05597(3) 0.2231 0.06874(9) Uani 1.00 d . . .
Cl Cl -0.07585(8) 0.27295(10) -0.0799(1) 0.0983(4) Uani 1.00 d . . .
O O 0.3018(1) -0.3767(2) 0.2246(3) 0.0769(6) Uani 1.00 d . . .
N N 0.1406(2) -0.4063(2) 0.1287(2) 0.0638(8) Uani 1.00 d . . .
C(1) C 0.2155(4) 0.3181(4) 0.3797(4) 0.109(2) Uani 1.00 d . . .
C(2) C 0.3055(4) 0.3147(3) 0.3186(4) 0.098(1) Uani 1.00 d . . .
C(3) C 0.3385(2) 0.2065(3) 0.2705(3) 0.073(1) Uani 1.00 d . . .
C(4) C 0.2809(2) 0.0978(3) 0.2882(3) 0.0564(8) Uani 1.00 d . . .
C(5) C 0.1909(3) 0.1004(4) 0.3520(3) 0.080(1) Uani 1.00 d . . .
C(6) C 0.1587(3) 0.2104(5) 0.3965(4) 0.102(2) Uani 1.00 d . . .
C(7) C 0.1947(2) -0.1016(3) 0.1548(3) 0.0494(8) Uani 1.00 d . . .
C(8) C 0.1289(2) -0.0026(3) 0.1029(2) 0.0473(7) Uani 1.00 d . . .
C(9) C 0.1729(2) 0.0841(3) 0.0342(3) 0.0545(9) Uani 1.00 d . . .
C(10) C 0.1108(2) 0.1685(3) -0.0243(3) 0.0608(9) Uani 1.00 d . . .
C(11) C 0.0028(2) 0.1671(3) -0.0072(3) 0.0653(9) Uani 1.00 d . . .
C(12) C -0.0425(2) 0.0831(3) 0.0640(3) 0.066(1) Uani 1.00 d . . .
C(13) C 0.0198(2) -0.0005(3) 0.1187(3) 0.0605(9) Uani 1.00 d . . .
C(14) C 0.1700(2) -0.2206(3) 0.1469(3) 0.0516(8) Uani 1.00 d . . .
C(15) C 0.0848(2) -0.2966(3) 0.0903(3) 0.063(1) Uani 1.00 d . . .
C(16) C 0.2216(2) -0.3431(3) 0.1790(3) 0.0561(8) Uani 1.00 d . . .
C(17) C 0.1283(3) -0.5339(3) 0.0985(4) 0.088(1) Uani 1.00 d . . .
H(1) H 0.1873 0.3965 0.4075 0.1302 Uiso 1.00 calc . . .
H(2) H 0.3534 0.3883 0.3135 0.1202 Uiso 1.00 calc . . .
H(3) H 0.4007 0.2058 0.2211 0.0889 Uiso 1.00 calc . . .
H(4) H 0.1503 0.0248 0.3633 0.1012 Uiso 1.00 calc . . .
H(5) H 0.0936 0.2149 0.4389 0.1183 Uiso 1.00 calc . . .
H(6) H 0.2491 0.0858 0.0263 0.0659 Uiso 1.00 calc . . .
H(7) H 0.1419 0.2278 -0.0756 0.0723 Uiso 1.00 calc . . .
H(8) H -0.1185 0.0844 0.0762 0.0810 Uiso 1.00 calc . . .
H(9) H -0.0128 -0.0609 0.1686 0.0786 Uiso 1.00 calc . . .
H(10) H 0.0795 -0.2865 0.0114 0.0780 Uiso 1.00 calc . . .
H(11) H 0.0137 -0.2858 0.1196 0.0780 Uiso 1.00 calc . . .
H(12) H 0.0608 -0.5482 0.0661 0.1078 Uiso 1.00 calc . . .
H(13) H 0.1828 -0.5614 0.0531 0.1078 Uiso 1.00 calc . . .
H(14) H 0.1302 -0.5841 0.1672 0.1078 Uiso 1.00 calc . . .

loop_
_atom_site_aniso_label
_atom_site_aniso_U_11
_atom_site_aniso_U_22
_atom_site_aniso_U_33
_atom_site_aniso_U_12
_atom_site_aniso_U_13
_atom_site_aniso_U_23
Se 0.0558(1) 0.0543(2) 0.0961(2) 0.0064(1) -0.0089(3) -0.0119(3)
Cl 0.1064(7) 0.0891(7) 0.0994(9) 0.0390(6) -0.0335(6) -0.0070(6)
O 0.076(1) 0.059(1) 0.095(2) 0.0158(9) -0.015(2) -0.009(2)
N 0.072(1) 0.044(1) 0.075(2) -0.004(1) -0.009(1) 0.000(1)
C(1) 0.161(4) 0.077(3) 0.087(3) 0.038(2) -0.027(2) -0.033(2)
C(2) 0.158(4) 0.049(2) 0.087(3) -0.005(2) -0.025(2) -0.008(2)
C(3) 0.099(2) 0.058(2) 0.064(2) -0.012(2) -0.004(2) 0.004(2)
C(4) 0.067(1) 0.049(1) 0.053(2) 0.003(1) -0.015(1) -0.001(1)
C(5) 0.086(2) 0.084(2) 0.070(3) -0.009(2) 0.019(2) -0.013(2)
C(6) 0.106(3) 0.117(3) 0.083(3) 0.020(2) 0.011(2) -0.042(3)
C(7) 0.049(1) 0.048(1) 0.052(2) 0.002(1) 0.005(1) -0.001(1)
C(8) 0.052(1) 0.042(2) 0.048(2) 0.004(1) 0.003(1) -0.009(1)
C(9) 0.055(2) 0.044(2) 0.065(2) 0.001(1) 0.014(1) -0.001(1)
C(10) 0.078(2) 0.048(2) 0.057(2) 0.015(1) 0.008(2) -0.003(2)
C(11) 0.075(2) 0.055(2) 0.066(2) 0.020(1) -0.016(1) -0.020(1)
C(12) 0.046(2) 0.059(2) 0.093(3) 0.009(1) 0.003(1) -0.008(2)
C(13) 0.054(1) 0.056(2) 0.072(2) 0.001(1) 0.003(1) -0.002(2)
C(14) 0.054(1) 0.047(1) 0.054(2) 0.002(1) 0.010(1) 0.000(1)
C(15) 0.057(2) 0.053(2) 0.077(3) -0.005(1) -0.005(2) 0.005(2)
C(16) 0.072(2) 0.043(2) 0.053(2) -0.003(1) 0.004(1) -0.004(1)
C(17) 0.091(2) 0.048(2) 0.126(4) -0.002(2) -0.011(3) -0.010(2)

loop_
_geom_bond_atom_site_label_1
_geom_bond_atom_site_label_2
_geom_bond_distance
_geom_bond_site_symmetry_1
_geom_bond_site_symmetry_2
_geom_bond_publ_flag
Se C(4) 1.913(4) . . yes
Se C(7) 1.920(3) . . yes
Cl C(11) 1.743(4) . . yes
O C(16) 1.206(4) . . yes
N C(15) 1.446(5) . . yes
N C(16) 1.368(5) . . yes
N C(17) 1.422(5) . . yes
C(1) C(2) 1.354(8) . . yes
C(1) C(6) 1.372(8) . . yes
C(2) C(3) 1.361(7) . . yes
C(3) C(4) 1.388(5) . . yes
C(4) C(5) 1.372(6) . . yes
C(5) C(6) 1.356(7) . . yes
C(7) C(8) 1.485(5) . . yes
C(7) C(14) 1.314(5) . . yes
C(8) C(9) 1.364(5) . . yes
C(8) C(13) 1.388(5) . . yes
C(9) C(10) 1.389(6) . . yes
C(10) C(11) 1.377(5) . . yes
C(11) C(12) 1.370(6) . . yes
C(12) C(13) 1.362(5) . . yes
C(14) C(15) 1.511(5) . . yes
C(14) C(16) 1.514(5) . . yes

loop_
_cod_related_entry_id
_cod_related_entry_database
_cod_related_entry_code
1 ChemSpider 9351005
